data_7134630
loop_
_publ_author_name
'Jiang, Xiu&#x2019;e'
'Fan, Mingren'
'Wang, Ruihui'
'Wang, Yi'
'Zhang, Qinghua'

_publ_section_title
;
 Facile synthesis of bicyclic heat-resistant energetic materials via a
 C--N coupling strategy
;
_journal_issue 54
_journal_name_full 'Chemical Communications'
_journal_page_first 9924
_journal_page_last 9927
_journal_paper_doi 10.1039/D5CC02076J
_journal_volume 61
_journal_year 2025
_chemical_formula_moiety 'C8 H8 N10 O6, H2 O'
_chemical_formula_sum 'C8 H10 N10 O7'
_chemical_formula_weight 358.26
_space_group_crystal_system monoclinic
_space_group_IT_number 14
_space_group_name_Hall '-P 2ybc'
_space_group_name_H-M_alt 'P 1 21/c 1'
_atom_sites_solution_hydrogens mixed
_atom_sites_solution_primary direct
_audit_creation_date 2024-01-08
_audit_creation_method
;
Olex2 1.2
(compiled 2014.09.19 svn.r3010 for OlexSys, GUI svn.r4874)
;
_audit_update_record
;
2025-05-28 deposited with the CCDC.	2025-05-29 downloaded from the CCDC.
;
_cell_angle_alpha 90
_cell_angle_beta 96.071(2)
_cell_angle_gamma 90
_cell_formula_units_Z 4
_cell_length_a 5.16920(10)
_cell_length_b 19.0438(4)
_cell_length_c 13.7975(3)
_cell_measurement_reflns_used 5168
_cell_measurement_temperature 298.15
_cell_measurement_theta_max 75.5020
_cell_measurement_theta_min 4.6400
_cell_volume 1350.63(5)
_computing_cell_refinement 'CrysAlisPro 1.171.43.101a (Rigaku OD, 2023)'
_computing_data_collection 'CrysAlisPro system (CCD 43.101a 64-bit (release 13-12-2023))'
_computing_data_reduction 'CrysAlisPro 1.171.43.101a (Rigaku OD, 2023)'
_computing_molecular_graphics 'Olex2 (Dolomanov et al., 2009)'
_computing_publication_material 'Olex2 (Dolomanov et al., 2009)'
_computing_structure_refinement 'ShelXL (Sheldrick, 2008)'
_computing_structure_solution 'ShelXT (Sheldrick, 2008)'
_diffrn_ambient_temperature 298.15
_diffrn_measured_fraction_theta_full 0.999
_diffrn_measured_fraction_theta_max 0.956
_diffrn_measurement_device_type 'multiwire proportional'
_diffrn_measurement_method 'phi and omega scans'
_diffrn_radiation_monochromator graphite
_diffrn_radiation_type CuK\a
_diffrn_radiation_wavelength 1.54178
_diffrn_reflns_av_R_equivalents 0.0420
_diffrn_reflns_av_unetI/netI 0.0310
_diffrn_reflns_Laue_measured_fraction_full 0.999
_diffrn_reflns_Laue_measured_fraction_max 0.956
_diffrn_reflns_limit_h_max 6
_diffrn_reflns_limit_h_min -5
_diffrn_reflns_limit_k_max 22
_diffrn_reflns_limit_k_min -23
_diffrn_reflns_limit_l_max 17
_diffrn_reflns_limit_l_min -17
_diffrn_reflns_number 12835
_diffrn_reflns_point_group_measured_fraction_full 0.999
_diffrn_reflns_point_group_measured_fraction_max 0.956
_diffrn_reflns_theta_full 67.679
_diffrn_reflns_theta_max 76.543
_diffrn_reflns_theta_min 3.971
_exptl_absorpt_coefficient_mu 1.358
_exptl_absorpt_correction_T_max 1.00000
_exptl_absorpt_correction_T_min 0.92934
_exptl_absorpt_correction_type multi-scan
_exptl_absorpt_process_details
;
CrysAlisPro 1.171.43.101a (Rigaku Oxford Diffraction, 2023)
Empirical absorption correction using spherical harmonics,
implemented in SCALE3 ABSPACK scaling algorithm.
;
_exptl_crystal_colour 'clear light colourless'
_exptl_crystal_colour_lustre clear
_exptl_crystal_colour_modifier light
_exptl_crystal_colour_primary colourless
_exptl_crystal_density_diffrn 1.762
_exptl_crystal_description block
_exptl_crystal_F_000 736
_exptl_crystal_size_max 0.02
_exptl_crystal_size_mid 0.02
_exptl_crystal_size_min 0.02
_refine_diff_density_max 0.258
_refine_diff_density_min -0.187
_refine_diff_density_rms 0.046
_refine_ls_extinction_method none
_refine_ls_goodness_of_fit_ref 1.033
_refine_ls_hydrogen_treatment constr
_refine_ls_matrix_type full
_refine_ls_number_parameters 229
_refine_ls_number_reflns 2726
_refine_ls_number_restraints 0
_refine_ls_restrained_S_all 1.033
_refine_ls_R_factor_all 0.0521
_refine_ls_R_factor_gt 0.0415
_refine_ls_shift/su_max 0.000
_refine_ls_shift/su_mean 0.000
_refine_ls_structure_factor_coef Fsqd
_refine_ls_weighting_details 'w=1/[\s^2^(Fo^2^)+(0.0660P)^2^+0.2930P] where P=(Fo^2^+2Fc^2^)/3'
_refine_ls_weighting_scheme calc
_refine_ls_wR_factor_gt 0.1133
_refine_ls_wR_factor_ref 0.1206
_reflns_Friedel_coverage 0.000
_reflns_number_gt 2181
_reflns_number_total 2726
_reflns_threshold_expression 'I > 2\s(I)'
_cod_data_source_file d5cc02076j2.cif
_cod_data_source_block 1
_cod_depositor_comments 'Adding full bibliography for 7134628--7134631.cif.'
_cod_original_cell_volume 1350.62(5)
_cod_database_code 7134630
_shelx_space_group_comment
;
The symmetry employed for this shelxl refinement is uniquely defined
by the following loop, which should always be used as a source of
symmetry information in preference to the above space-group names.
They are only intended as comments.
;
_olex2_refinement_description
;
1. Fixed Uiso
 At 1.2 times of:
  All N(H,H) groups
 At 1.5 times of:
  All O(H,H) groups
2.a Free rotating group:
 O00C(H00I,H00J)
2.b X=CH2 refined with riding coordinates:
 N008(H00A,H00B), N00E(H00C,H00D), N00(H00E,H00F), N00H(H00G,H00H)
;
_shelx_shelxl_version_number 2017/1
_olex2_submission_special_instructions 'No special instructions were received'

loop_
_space_group_symop_operation_xyz
'x, y, z'
'-x, y+1/2, -z+1/2'
'-x, -y, -z'
'x, -y-1/2, z-1/2'

loop_
_atom_site_label
_atom_site_type_symbol
_atom_site_fract_x
_atom_site_fract_y
_atom_site_fract_z
_atom_site_U_iso_or_equiv
_atom_site_adp_type
_atom_site_occupancy
_atom_site_site_symmetry_order
_atom_site_calc_flag
_atom_site_refinement_flags_posn
_atom_site_refinement_flags_adp
_atom_site_refinement_flags_occupancy
_atom_site_disorder_assembly
_atom_site_disorder_group
O001 O 0.6746(3) 0.68400(8) 0.14680(11) 0.0518(4) Uani 1 1 d . . . . .
N002 N 0.5999(3) 0.59261(8) 0.32519(10) 0.0329(3) Uani 1 1 d . . . . .
O003 O 1.3270(3) 0.44459(9) 0.04690(11) 0.0560(4) Uani 1 1 d . . . . .
N004 N 0.7002(3) 0.48521(8) 0.26605(10) 0.0344(3) Uani 1 1 d . . . . .
O005 O 0.1075(3) 0.68602(8) 0.53629(12) 0.0574(4) Uani 1 1 d . . . . .
O006 O 1.0997(3) 0.35876(8) 0.09353(13) 0.0605(4) Uani 1 1 d . . . . .
N007 N 0.6605(3) 0.66400(8) 0.34242(11) 0.0391(4) Uani 1 1 d . . . . .
N008 N 0.3217(3) 0.50417(8) 0.38225(11) 0.0392(4) Uani 1 1 d . . . . .
H00A H 0.384362 0.472234 0.347346 0.047 Uiso 1 1 calc R . . . .
H00B H 0.201980 0.493752 0.418583 0.047 Uiso 1 1 calc R . . . .
O009 O 0.0294(3) 0.57562(8) 0.50767(12) 0.0576(4) Uani 1 1 d . . . . .
N00A N 1.1548(3) 0.42192(9) 0.09537(11) 0.0424(4) Uani 1 1 d . . . . .
N00B N 0.8868(3) 0.65937(9) 0.17774(12) 0.0424(4) Uani 1 1 d . . . . .
O00C O 0.3373(4) 0.34261(9) 0.33867(15) 0.0668(5) Uani 1 1 d . . . . .
H00I H 0.213573 0.352637 0.372261 0.100 Uiso 1 1 d G . . . .
H00J H 0.332559 0.299069 0.325070 0.100 Uiso 1 1 d G . . . .
N00D N 0.1504(3) 0.63058(9) 0.49390(11) 0.0411(4) Uani 1 1 d . . . . .
N00E N 1.2413(3) 0.57222(10) 0.09842(12) 0.0443(4) Uani 1 1 d . . . . .
H00C H 1.257648 0.617152 0.097457 0.053 Uiso 1 1 calc R . . . .
H00D H 1.340195 0.546246 0.067092 0.053 Uiso 1 1 calc R . . . .
O00F O 1.0886(3) 0.69348(9) 0.18706(17) 0.0744(6) Uani 1 1 d . . . . .
N00 N 0.7591(4) 0.37515(9) 0.21581(13) 0.0504(4) Uani 1 1 d . . . . .
H00E H 0.645678 0.362850 0.253877 0.061 Uiso 1 1 calc R . . . .
H00F H 0.829740 0.344004 0.181946 0.061 Uiso 1 1 calc R . . . .
N00H N 0.4907(4) 0.75177(9) 0.43555(13) 0.0512(4) Uani 1 1 d . . . . .
H00G H 0.594214 0.782815 0.415966 0.061 Uiso 1 1 calc R . . . .
H00H H 0.381410 0.763280 0.475673 0.061 Uiso 1 1 calc R . . . .
C00I C 0.7326(3) 0.55352(9) 0.26137(11) 0.0307(3) Uani 1 1 d . . . . .
C00J C 1.0621(3) 0.54276(10) 0.14861(11) 0.0340(4) Uani 1 1 d . . . . .
C00K C 0.8994(3) 0.58514(9) 0.20013(12) 0.0337(4) Uani 1 1 d . . . . .
C00L C 0.4093(3) 0.56905(9) 0.38005(12) 0.0321(4) Uani 1 1 d . . . . .
C00M C 0.3367(3) 0.62885(9) 0.42908(12) 0.0352(4) Uani 1 1 d . . . . .
C00N C 0.8247(3) 0.44180(10) 0.20937(12) 0.0352(4) Uani 1 1 d . . . . .
C00O C 1.0176(3) 0.46866(10) 0.15110(12) 0.0349(4) Uani 1 1 d . . . . .
C00P C 0.4996(4) 0.68506(9) 0.40333(13) 0.0369(4) Uani 1 1 d . . . . .

loop_
_atom_site_aniso_label
_atom_site_aniso_U_11
_atom_site_aniso_U_22
_atom_site_aniso_U_33
_atom_site_aniso_U_23
_atom_site_aniso_U_13
_atom_site_aniso_U_12
O001 0.0583(9) 0.0407(8) 0.0566(8) 0.0099(6) 0.0067(7) 0.0098(7)
N002 0.0363(7) 0.0285(7) 0.0360(7) -0.0014(6) 0.0136(6) -0.0040(6)
O003 0.0499(8) 0.0687(11) 0.0537(8) -0.0067(7) 0.0259(7) 0.0061(7)
N004 0.0365(7) 0.0303(8) 0.0383(7) -0.0006(6) 0.0129(6) -0.0003(6)
O005 0.0640(10) 0.0503(9) 0.0631(9) -0.0187(7) 0.0309(7) -0.0004(7)
O006 0.0717(10) 0.0415(9) 0.0730(10) -0.0110(7) 0.0299(8) 0.0110(7)
N007 0.0447(8) 0.0290(8) 0.0457(8) -0.0032(6) 0.0152(7) -0.0070(7)
N008 0.0463(9) 0.0308(8) 0.0436(8) -0.0009(6) 0.0200(6) -0.0054(6)
O009 0.0663(10) 0.0459(8) 0.0673(9) 0.0026(7) 0.0380(8) -0.0096(7)
N00A 0.0408(9) 0.0477(10) 0.0400(8) -0.0036(7) 0.0096(6) 0.0098(7)
N00B 0.0456(9) 0.0364(9) 0.0485(8) 0.0078(7) 0.0194(7) -0.0012(7)
O00C 0.0669(11) 0.0499(10) 0.0889(12) 0.0068(9) 0.0327(9) -0.0034(8)
N00D 0.0455(9) 0.0396(9) 0.0407(8) -0.0016(7) 0.0166(6) -0.0002(7)
N00E 0.0391(8) 0.0482(10) 0.0487(8) 0.0035(7) 0.0195(7) -0.0012(7)
O00F 0.0545(10) 0.0429(9) 0.1312(17) 0.0093(10) 0.0352(10) -0.0126(7)
N00 0.0588(10) 0.0314(9) 0.0654(11) -0.0041(8) 0.0269(8) 0.0009(8)
N00H 0.0633(11) 0.0326(9) 0.0617(10) -0.0090(8) 0.0247(8) -0.0070(8)
C00I 0.0301(8) 0.0303(8) 0.0323(7) 0.0005(7) 0.0056(6) -0.0001(7)
C00J 0.0306(8) 0.0414(10) 0.0304(7) 0.0035(7) 0.0046(6) 0.0015(7)
C00K 0.0340(9) 0.0307(9) 0.0375(8) 0.0022(7) 0.0090(7) -0.0010(7)
C00L 0.0324(8) 0.0339(9) 0.0313(7) 0.0026(7) 0.0091(6) -0.0020(7)
C00M 0.0396(9) 0.0318(9) 0.0356(8) -0.0013(7) 0.0115(7) -0.0011(7)
C00N 0.0356(9) 0.0344(10) 0.0362(8) -0.0007(7) 0.0068(7) 0.0032(7)
C00O 0.0335(9) 0.0383(10) 0.0336(8) -0.0019(7) 0.0068(6) 0.0059(7)
C00P 0.0412(9) 0.0316(9) 0.0388(9) -0.0014(7) 0.0083(7) -0.0029(7)

loop_
_atom_type_symbol
_atom_type_description
_atom_type_scat_dispersion_real
_atom_type_scat_dispersion_imag
_atom_type_scat_source
C C 0.0181 0.0091 'International Tables Vol C Tables 4.2.6.8 and 6.1.1.4'
H H 0.0000 0.0000 'International Tables Vol C Tables 4.2.6.8 and 6.1.1.4'
N N 0.0311 0.0180 'International Tables Vol C Tables 4.2.6.8 and 6.1.1.4'
O O 0.0492 0.0322 'International Tables Vol C Tables 4.2.6.8 and 6.1.1.4'

loop_
_geom_angle_atom_site_label_1
_geom_angle_atom_site_label_2
_geom_angle_atom_site_label_3
_geom_angle
_geom_angle_site_symmetry_1
_geom_angle_site_symmetry_3
_geom_angle_publ_flag
C00I N002 N007 120.53(13) . . ?
C00L N002 N007 112.34(13) . . ?
C00L N002 C00I 127.09(15) . . ?
C00I N004 C00N 120.52(15) . . ?
C00P N007 N002 105.02(13) . . ?
H00A N008 H00B 120.0 . . ?
C00L N008 H00A 120.0 . . ?
C00L N008 H00B 120.0 . . ?
O003 N00A C00O 120.09(18) . . ?
O006 N00A O003 120.15(16) . . ?
O006 N00A C00O 119.74(16) . . ?
O001 N00B C00K 117.76(15) . . ?
O00F N00B O001 123.65(18) . . ?
O00F N00B C00K 118.54(16) . . ?
H00I O00C H00J 109.5 . . ?
O005 N00D O009 121.82(16) . . ?
O005 N00D C00M 119.85(16) . . ?
O009 N00D C00M 118.32(16) . . ?
H00C N00E H00D 120.0 . . ?
C00J N00E H00C 120.0 . . ?
C00J N00E H00D 120.0 . . ?
H00E N00 H00F 120.0 . . ?
C00N N00 H00E 120.0 . . ?
C00N N00 H00F 120.0 . . ?
H00G N00H H00H 120.0 . . ?
C00P N00H H00G 120.0 . . ?
C00P N00H H00H 120.0 . . ?
N002 C00I C00K 121.83(16) . . ?
N004 C00I N002 115.20(14) . . ?
N004 C00I C00K 122.90(16) . . ?
N00E C00J C00K 120.23(18) . . ?
N00E C00J C00O 123.24(16) . . ?
C00K C00J C00O 116.50(15) . . ?
C00I C00K N00B 122.05(15) . . ?
C00I C00K C00J 119.62(16) . . ?
C00J C00K N00B 117.84(15) . . ?
N002 C00L C00M 104.16(15) . . ?
N008 C00L N002 125.78(16) . . ?
N008 C00L C00M 130.05(16) . . ?
N00D C00M C00L 125.05(16) . . ?
N00D C00M C00P 127.72(16) . . ?
C00L C00M C00P 107.15(15) . . ?
N004 C00N C00O 120.51(17) . . ?
N00 C00N N004 114.16(16) . . ?
N00 C00N C00O 125.29(17) . . ?
N00A C00O C00J 121.10(16) . . ?
N00A C00O C00N 119.77(17) . . ?
C00J C00O C00N 119.11(15) . . ?
N007 C00P N00H 123.20(17) . . ?
N007 C00P C00M 111.21(16) . . ?
N00H C00P C00M 125.58(17) . . ?

loop_
_geom_bond_atom_site_label_1
_geom_bond_atom_site_label_2
_geom_bond_distance
_geom_bond_site_symmetry_2
_geom_bond_publ_flag
O001 N00B 1.228(2) . ?
N002 N007 1.410(2) . ?
N002 C00I 1.389(2) . ?
N002 C00L 1.379(2) . ?
O003 N00A 1.246(2) . ?
N004 C00I 1.314(2) . ?
N004 C00N 1.347(2) . ?
O005 N00D 1.238(2) . ?
O006 N00A 1.236(2) . ?
N007 C00P 1.306(2) . ?
N008 H00A 0.8600 . ?
N008 H00B 0.8600 . ?
N008 C00L 1.317(2) . ?
O009 N00D 1.244(2) . ?
N00A C00O 1.415(2) . ?
N00B O00F 1.224(2) . ?
N00B C00K 1.447(2) . ?
O00C H00I 0.8503 . ?
O00C H00J 0.8499 . ?
N00D C00M 1.382(2) . ?
N00E H00C 0.8600 . ?
N00E H00D 0.8600 . ?
N00E C00J 1.337(2) . ?
N00 H00E 0.8600 . ?
N00 H00F 0.8600 . ?
N00 C00N 1.319(2) . ?
N00H H00G 0.8600 . ?
N00H H00H 0.8600 . ?
N00H C00P 1.348(2) . ?
C00I C00K 1.405(2) . ?
C00J C00K 1.411(2) . ?
C00J C00O 1.431(3) . ?
C00L C00M 1.396(3) . ?
C00M C00P 1.430(2) . ?
C00N C00O 1.439(2) . ?
